data_7152427
loop_
_publ_author_name
'Maeda, Chihiro'
'Yoshioka, Naoki'

_publ_section_title
;
 Peripherally ethynylated carbazole-based core-modified porphyrins.
;
_journal_issue 27
_journal_name_full 'Organic &amp; biomolecular chemistry'
_journal_page_first 5182
_journal_page_last 5185
_journal_paper_doi 10.1039/c2ob25645b
_journal_volume 10
_journal_year 2012
_chemical_formula_sum 'C68 H82 N2 S2 Si4'
_chemical_formula_weight 1103.84
_chemical_name_systematic
;
?
;
_space_group_IT_number 14
_symmetry_cell_setting monoclinic
_symmetry_Int_Tables_number 14
_symmetry_space_group_name_Hall '-P 2yn'
_symmetry_space_group_name_H-M 'P 1 21/n 1'
_atom_sites_solution_hydrogens geom
_atom_sites_solution_primary direct
_atom_sites_solution_secondary difmap
_audit_creation_method SHELXL-97
_cell_angle_alpha 90.00
_cell_angle_beta 93.5198(10)
_cell_angle_gamma 90.00
_cell_formula_units_Z 4
_cell_length_a 19.3107(4)
_cell_length_b 17.0190(4)
_cell_length_c 23.1391(4)
_cell_measurement_temperature 93(2)
_cell_volume 7590.3(3)
_computing_structure_refinement 'SHELXL-97 (Sheldrick, 1997)'
_computing_structure_solution 'SHELXS-97 (Sheldrick, 1990)'
_diffrn_ambient_temperature 93(2)
_diffrn_measured_fraction_theta_full 0.998
_diffrn_measured_fraction_theta_max 0.998
_diffrn_measurement_device_type 'Rigaku RAXIS-RAPID'
_diffrn_measurement_method \w
_diffrn_radiation_monochromator graphite
_diffrn_radiation_source 'fine-focus sealed tube'
_diffrn_radiation_type CuK\a
_diffrn_radiation_wavelength 1.54187
_diffrn_reflns_av_R_equivalents 0.0798
_diffrn_reflns_av_sigmaI/netI 0.0581
_diffrn_reflns_limit_h_max 21
_diffrn_reflns_limit_h_min -21
_diffrn_reflns_limit_k_max 18
_diffrn_reflns_limit_k_min -18
_diffrn_reflns_limit_l_max 25
_diffrn_reflns_limit_l_min -25
_diffrn_reflns_number 72879
_diffrn_reflns_theta_full 59.00
_diffrn_reflns_theta_max 59.00
_diffrn_reflns_theta_min 3.23
_exptl_absorpt_coefficient_mu 1.493
_exptl_absorpt_correction_T_max 0.7544
_exptl_absorpt_correction_T_min 0.4213
_exptl_absorpt_correction_type multi-scan
_exptl_crystal_colour yellow
_exptl_crystal_density_diffrn 0.966
_exptl_crystal_density_method 'not measured'
_exptl_crystal_description prism
_exptl_crystal_F_000 2368
_exptl_crystal_size_max 0.70
_exptl_crystal_size_mid 0.60
_exptl_crystal_size_min 0.20
_platon_squeeze_details
;
;
_refine_diff_density_max 1.034
_refine_diff_density_min -0.579
_refine_diff_density_rms 0.068
_refine_ls_extinction_method none
_refine_ls_goodness_of_fit_ref 1.150
_refine_ls_hydrogen_treatment constr
_refine_ls_matrix_type full
_refine_ls_number_parameters 741
_refine_ls_number_reflns 10918
_refine_ls_number_restraints 78
_refine_ls_restrained_S_all 1.299
_refine_ls_R_factor_all 0.1199
_refine_ls_R_factor_gt 0.0991
_refine_ls_shift/su_max 0.002
_refine_ls_shift/su_mean 0.000
_refine_ls_structure_factor_coef Fsqd
_refine_ls_weighting_details 'calc w=1/[\s^2^(Fo^2^)+(0.1925P)^2^+1.5254P] where P=(Fo^2^+2Fc^2^)/3'
_refine_ls_weighting_scheme calc
_refine_ls_wR_factor_gt 0.2981
_refine_ls_wR_factor_ref 0.3224
_reflns_number_gt 7314
_reflns_number_total 10918
_reflns_threshold_expression >2sigma(I)
_cod_data_source_file c2ob25645b.txt
_cod_data_source_block 01122cm2
_cod_depositor_comments
;
The following automatic conversions were performed:

'_symmetry_cell_setting' value 'Monoclinic' changed to 'monoclinic'
according to /home/saulius/struct/CIF-dictionaries/cif_core.dic
dictionary named 'cif_core.dic' version 2.4.1 from 2010-06-29.

Automatic conversion script
Id: cif_fix_values 1891 2012-01-12 08:04:46Z andrius 

The following automatic conversions were performed:

'_refine_ls_hydrogen_treatment' value 'constre' was replaced with the
value 'constr' as specified in the replacement file
'src/cod-tools/trunk/data/replacement-values/replacement_values.lst'.

Automatic conversion script
Id: cif_fix_values 5376 2017-05-30 11:51:03Z andrius 
;
_cod_original_sg_symbol_Hall ' -P 2yn'
_cod_original_sg_symbol_H-M ' P 21/n '
_cod_database_code 7152427

loop_
_symmetry_equiv_pos_as_xyz
'x, y, z'
'-x+1/2, y+1/2, -z+1/2'
'-x, -y, -z'
'x-1/2, -y-1/2, z-1/2'

loop_
_atom_site_label
_atom_site_type_symbol
_atom_site_fract_x
_atom_site_fract_y
_atom_site_fract_z
_atom_site_U_iso_or_equiv
_atom_site_adp_type
_atom_site_occupancy
_atom_site_symmetry_multiplicity
_atom_site_calc_flag
_atom_site_refinement_flags
_atom_site_disorder_assembly
_atom_site_disorder_group
S1 S 0.77823(6) 0.16536(10) 0.12952(5) 0.0708(5) Uani 1 1 d . . .
S2 S 0.61779(7) 0.26681(10) 0.06264(5) 0.0740(5) Uani 1 1 d . . .
Si3 Si 0.90656(9) -0.19715(14) 0.22895(8) 0.0909(6) Uani 1 1 d . . .
Si4 Si 0.30684(9) 0.16181(15) -0.08619(8) 0.0982(7) Uani 1 1 d . . .
Si5 Si 1.09011(10) -0.03415(15) 0.09570(10) 0.1097(8) Uani 1 1 d . . .
Si1 Si 0.50389(18) 0.3239(3) -0.22505(10) 0.1881(18) Uani 1 1 d . . .
N2 N 0.7664(2) 0.2575(3) 0.02033(17) 0.0707(13) Uani 1 1 d . . .
H84 H 0.7394 0.2223 0.0354 0.085 Uiso 1 1 calc R . .
C1 C 0.7221(2) 0.0528(3) 0.1988(2) 0.0616(14) Uani 1 1 d . . .
C2 C 0.5978(3) 0.0545(3) 0.2153(2) 0.0621(13) Uani 1 1 d . . .
C3 C 0.7327(3) 0.0173(3) 0.2530(2) 0.0639(14) Uani 1 1 d . . .
H1 H 0.7787 0.0039 0.2663 0.077 Uiso 1 1 calc R . .
C4 C 0.5361(2) 0.0885(3) 0.1855(2) 0.0632(14) Uani 1 1 d . . .
C5 C 0.6531(3) 0.0719(3) 0.1805(2) 0.0634(14) Uani 1 1 d . . .
N1 N 0.6280(2) 0.1126(3) 0.13215(17) 0.0676(12) Uani 1 1 d . . .
H85 H 0.6527 0.1280 0.1035 0.081 Uiso 1 1 calc R . .
C26 C 0.8415(3) 0.0372(4) 0.1555(2) 0.0700(16) Uani 1 1 d . . .
C27 C 0.8857(3) 0.0813(4) 0.1185(2) 0.0750(18) Uani 1 1 d . . .
C6 C 0.5582(3) 0.1253(4) 0.1359(2) 0.0664(14) Uani 1 1 d . . .
C7 C 0.6782(3) 0.0006(3) 0.2886(2) 0.0645(14) Uani 1 1 d . B .
C34 C 0.8626(3) 0.3247(4) -0.0044(2) 0.0791(18) Uani 1 1 d . . .
C28 C 0.7806(3) 0.0758(3) 0.1646(2) 0.0631(14) Uani 1 1 d . . .
C35 C 0.8831(3) 0.2131(4) 0.0619(2) 0.0804(19) Uani 1 1 d . . .
C36 C 0.8388(3) 0.2590(4) 0.0270(2) 0.0717(16) Uani 1 1 d . . .
C37 C 0.8020(3) 0.3633(4) -0.0298(2) 0.0778(18) Uani 1 1 d . . .
C8 C 0.4445(3) 0.1738(4) 0.1141(2) 0.0722(15) Uani 1 1 d . . .
H2 H 0.4121 0.2022 0.0896 0.087 Uiso 1 1 calc R . .
C18 C 0.5559(3) 0.2775(4) -0.0379(2) 0.0701(15) Uani 1 1 d . . .
C38 C 0.7905(4) 0.4302(4) -0.0642(2) 0.089(2) Uani 1 1 d . . .
H3 H 0.8291 0.4594 -0.0760 0.107 Uiso 1 1 calc R . .
C9 C 0.4198(3) 0.1360(4) 0.1622(2) 0.0755(16) Uani 1 1 d . . .
C10 C 0.6110(3) 0.0193(3) 0.2685(2) 0.0638(14) Uani 1 1 d . . .
H4 H 0.5734 0.0076 0.2917 0.077 Uiso 1 1 calc R . .
C24 C 0.5403(3) 0.2930(4) -0.0980(2) 0.0751(16) Uani 1 1 d . . .
C39 C 0.7443(3) 0.3193(4) -0.0133(2) 0.0710(16) Uani 1 1 d . . .
C40 C 0.6759(3) 0.3430(4) -0.0287(2) 0.0746(16) Uani 1 1 d . . .
C19 C 0.5387(3) 0.2182(4) 0.0520(2) 0.0703(15) Uani 1 1 d . . .
C11 C 0.4660(3) 0.0944(4) 0.1985(2) 0.0730(15) Uani 1 1 d . . .
H5 H 0.4504 0.0697 0.2322 0.088 Uiso 1 1 calc R . .
C29 C 0.8604(3) -0.0389(5) 0.1764(2) 0.0722(17) Uani 1 1 d . . .
C30 C 0.8570(3) 0.1503(4) 0.0988(2) 0.0751(18) Uani 1 1 d . . .
C31 C 0.9522(3) 0.0499(4) 0.1045(2) 0.0818(19) Uani 1 1 d . . .
C20 C 0.5111(3) 0.2318(4) -0.0034(2) 0.0678(14) Uani 1 1 d . . .
C12 C 0.5125(3) 0.1726(4) 0.0995(2) 0.0686(15) Uani 1 1 d . . .
C13 C 0.3429(3) 0.1460(4) 0.1758(3) 0.0792(17) Uani 1 1 d . . .
C14 C 0.6925(3) -0.0363(4) 0.3483(2) 0.0714(15) Uani 1 1 d . . .
C32 C 0.8788(3) -0.1019(5) 0.1942(3) 0.088(2) Uani 1 1 d . . .
C22 C 0.4457(3) 0.2029(4) -0.0262(2) 0.0710(15) Uani 1 1 d . . .
C23 C 0.3907(3) 0.1844(4) -0.0481(3) 0.0790(17) Uani 1 1 d . . .
C21 C 0.6160(3) 0.3003(4) -0.0080(2) 0.0698(15) Uani 1 1 d . . .
C41 C 0.9801(4) 0.2934(5) 0.0299(3) 0.106(3) Uani 1 1 d . A .
C42 C 0.6676(4) 0.4115(4) -0.0625(2) 0.0804(17) Uani 1 1 d . . .
H6 H 0.6219 0.4292 -0.0729 0.096 Uiso 1 1 calc R . .
C33 C 1.0083(3) 0.0209(5) 0.0994(2) 0.091(2) Uani 1 1 d . . .
C25 C 0.5254(4) 0.3039(5) -0.1479(3) 0.099(2) Uani 1 1 d . . .
C43 C 0.9335(4) 0.3393(5) -0.0031(2) 0.093(2) Uani 1 1 d . . .
H7 H 0.9503 0.3815 -0.0252 0.112 Uiso 1 1 calc R . .
C15 C 0.3234(3) 0.0953(5) 0.2274(3) 0.110(3) Uani 1 1 d . . .
H48 H 0.2744 0.1036 0.2344 0.165 Uiso 1 1 calc R . .
H49 H 0.3523 0.1103 0.2619 0.165 Uiso 1 1 calc R . .
H50 H 0.3311 0.0398 0.2186 0.165 Uiso 1 1 calc R . .
C44 C 0.7234(4) 0.4548(4) -0.0814(3) 0.0859(19) Uani 1 1 d . . .
C45 C 0.9533(3) 0.2324(5) 0.0622(2) 0.096(2) Uani 1 1 d . . .
H8 H 0.9850 0.2021 0.0860 0.115 Uiso 1 1 calc R . .
C57 C 0.7124(4) 0.5303(4) -0.1149(3) 0.097(2) Uani 1 1 d . . .
C49 C 0.3217(3) 0.1469(4) -0.1636(2) 0.0790(17) Uani 1 1 d . . .
H9 H 0.3396 0.1955 -0.1797 0.118 Uiso 1 1 calc R . .
H10 H 0.2778 0.1327 -0.1846 0.118 Uiso 1 1 calc R . .
H11 H 0.3555 0.1045 -0.1674 0.118 Uiso 1 1 calc R . .
C16 C 0.2963(4) 0.1233(8) 0.1230(4) 0.150(4) Uani 1 1 d . . .
H51 H 0.3084 0.1551 0.0897 0.225 Uiso 1 1 calc R . .
H52 H 0.2478 0.1328 0.1309 0.225 Uiso 1 1 calc R . .
H53 H 0.3028 0.0676 0.1143 0.225 Uiso 1 1 calc R . .
C46 C 1.1414(4) 0.0074(8) 0.0384(4) 0.160(5) Uani 1 1 d . . .
H12 H 1.1556 0.0611 0.0489 0.239 Uiso 1 1 calc R . .
H13 H 1.1131 0.0083 0.0017 0.239 Uiso 1 1 calc R . .
H14 H 1.1826 -0.0250 0.0340 0.239 Uiso 1 1 calc R . .
C47 C 1.1380(4) -0.0234(6) 0.1657(3) 0.126(3) Uani 1 1 d . . .
H15 H 1.1488 0.0322 0.1725 0.189 Uiso 1 1 calc R . .
H16 H 1.1812 -0.0536 0.1657 0.189 Uiso 1 1 calc R . .
H17 H 1.1096 -0.0429 0.1963 0.189 Uiso 1 1 calc R . .
C17 C 0.3333(4) 0.2330(5) 0.1919(4) 0.115(3) Uani 1 1 d . . .
H54 H 0.3456 0.2664 0.1595 0.173 Uiso 1 1 calc R . .
H55 H 0.3635 0.2457 0.2263 0.173 Uiso 1 1 calc R . .
H56 H 0.2849 0.2424 0.2002 0.173 Uiso 1 1 calc R . .
C58 C 1.0942(7) 0.2328(6) 0.0232(7) 0.140(6) Uani 0.611(12) 1 d PDU A 3
H57 H 1.0780 0.1918 0.0488 0.209 Uiso 0.611(12) 1 calc PR A 3
H58 H 1.1444 0.2401 0.0306 0.209 Uiso 0.611(12) 1 calc PR A 3
H59 H 1.0843 0.2172 -0.0172 0.209 Uiso 0.611(12) 1 calc PR A 3
C59 C 1.0569(4) 0.3098(6) 0.0348(3) 0.134(3) Uani 1 1 d DU . .
C51 C 0.9430(5) -0.2651(7) 0.1766(4) 0.147(4) Uani 1 1 d . . .
H18 H 0.9840 -0.2412 0.1609 0.220 Uiso 1 1 calc R . .
H19 H 0.9081 -0.2758 0.1451 0.220 Uiso 1 1 calc R . .
H20 H 0.9563 -0.3144 0.1962 0.220 Uiso 1 1 calc R . .
C52 C 0.8324(4) -0.2425(4) 0.2585(3) 0.100(2) Uani 1 1 d . . .
H21 H 0.7983 -0.2561 0.2270 0.151 Uiso 1 1 calc R . .
H22 H 0.8116 -0.2059 0.2851 0.151 Uiso 1 1 calc R . .
H23 H 0.8471 -0.2903 0.2795 0.151 Uiso 1 1 calc R . .
C60 C 0.6513(8) 0.5239(9) -0.1552(6) 0.270(11) Uani 1 1 d . . .
H60 H 0.6566 0.4786 -0.1807 0.406 Uiso 1 1 calc R . .
H61 H 0.6466 0.5718 -0.1786 0.406 Uiso 1 1 calc R . .
H62 H 0.6098 0.5169 -0.1334 0.406 Uiso 1 1 calc R . .
C48 C 1.0649(7) -0.1337(7) 0.0740(8) 0.275(11) Uani 1 1 d . . .
H24 H 1.0397 -0.1323 0.0359 0.412 Uiso 1 1 calc R . .
H25 H 1.0348 -0.1560 0.1025 0.412 Uiso 1 1 calc R . .
H26 H 1.1064 -0.1663 0.0720 0.412 Uiso 1 1 calc R . .
C53 C 0.9720(5) -0.1737(6) 0.2869(4) 0.142(4) Uani 1 1 d . . .
H27 H 1.0125 -0.1499 0.2702 0.213 Uiso 1 1 calc R . .
H28 H 0.9861 -0.2219 0.3075 0.213 Uiso 1 1 calc R . .
H29 H 0.9525 -0.1366 0.3139 0.213 Uiso 1 1 calc R . .
C54 C 0.2742(7) 0.0723(9) -0.0544(3) 0.220(8) Uani 1 1 d . . .
H30 H 0.2293 0.0585 -0.0738 0.329 Uiso 1 1 calc R . .
H31 H 0.2684 0.0808 -0.0131 0.329 Uiso 1 1 calc R . .
H32 H 0.3072 0.0294 -0.0591 0.329 Uiso 1 1 calc R . .
C61 C 1.0718(9) 0.3390(10) 0.0977(4) 0.151(5) Uani 0.611(12) 1 d PDU A 3
H63 H 1.0281 0.3422 0.1171 0.227 Uiso 0.611(12) 1 calc PR A 3
H64 H 1.0934 0.3911 0.0972 0.227 Uiso 0.611(12) 1 calc PR A 3
H65 H 1.1032 0.3021 0.1187 0.227 Uiso 0.611(12) 1 calc PR A 3
C62 C 1.0805(5) 0.3712(6) -0.0072(4) 0.094(4) Uani 0.611(12) 1 d PD A 3
H66 H 1.0527 0.4190 -0.0038 0.140 Uiso 0.611(12) 1 calc PR A 3
H67 H 1.0746 0.3509 -0.0468 0.140 Uiso 0.611(12) 1 calc PR A 3
H68 H 1.1296 0.3835 0.0019 0.140 Uiso 0.611(12) 1 calc PR A 3
C63 C 0.7123(6) 0.5976(6) -0.0723(4) 0.158(4) Uani 1 1 d . . .
H69 H 0.7559 0.5974 -0.0482 0.237 Uiso 1 1 calc R . .
H70 H 0.6732 0.5916 -0.0476 0.237 Uiso 1 1 calc R . .
H71 H 0.7078 0.6474 -0.0935 0.237 Uiso 1 1 calc R . .
C55 C 0.2516(5) 0.2486(10) -0.0749(5) 0.225(8) Uani 1 1 d . . .
H33 H 0.2715 0.2947 -0.0930 0.338 Uiso 1 1 calc R . .
H34 H 0.2491 0.2581 -0.0333 0.338 Uiso 1 1 calc R . .
H35 H 0.2048 0.2390 -0.0923 0.338 Uiso 1 1 calc R . .
C64 C 0.7684(8) 0.5482(6) -0.1521(6) 0.203(6) Uani 1 1 d . . .
H72 H 0.8123 0.5520 -0.1286 0.304 Uiso 1 1 calc R . .
H73 H 0.7589 0.5983 -0.1719 0.304 Uiso 1 1 calc R . .
H74 H 0.7718 0.5064 -0.1809 0.304 Uiso 1 1 calc R . .
C66 C 0.6642(6) -0.1238(5) 0.3470(4) 0.083(3) Uani 0.670(12) 1 d P B 1
H75 H 0.6880 -0.1542 0.3182 0.125 Uiso 0.670(12) 1 calc PR B 1
H76 H 0.6142 -0.1235 0.3367 0.125 Uiso 0.670(12) 1 calc PR B 1
H77 H 0.6729 -0.1477 0.3853 0.125 Uiso 0.670(12) 1 calc PR B 1
C67 C 0.6628(6) 0.0072(7) 0.3949(4) 0.081(3) Uani 0.670(12) 1 d P B 1
H78 H 0.6748 -0.0190 0.4319 0.121 Uiso 0.670(12) 1 calc PR B 1
H79 H 0.6122 0.0089 0.3881 0.121 Uiso 0.670(12) 1 calc PR B 1
H80 H 0.6813 0.0608 0.3960 0.121 Uiso 0.670(12) 1 calc PR B 1
C68 C 0.7739(5) -0.0477(7) 0.3660(4) 0.089(4) Uani 0.670(12) 1 d P B 1
H81 H 0.7969 -0.0711 0.3336 0.134 Uiso 0.670(12) 1 calc PR B 1
H82 H 0.7795 -0.0825 0.3998 0.134 Uiso 0.670(12) 1 calc PR B 1
H83 H 0.7949 0.0035 0.3756 0.134 Uiso 0.670(12) 1 calc PR B 1
C72 C 0.5814(7) 0.3358(7) -0.2643(3) 0.184(6) Uani 1 1 d . . .
H36 H 0.6086 0.3801 -0.2481 0.277 Uiso 1 1 calc R . .
H37 H 0.5684 0.3459 -0.3052 0.277 Uiso 1 1 calc R . .
H38 H 0.6093 0.2877 -0.2608 0.277 Uiso 1 1 calc R . .
C73 C 0.4816(8) 0.4429(8) -0.2279(7) 0.228(7) Uani 1 1 d . . .
H39 H 0.5165 0.4715 -0.2036 0.343 Uiso 1 1 calc R . .
H40 H 0.4356 0.4519 -0.2136 0.343 Uiso 1 1 calc R . .
H41 H 0.4823 0.4616 -0.2680 0.343 Uiso 1 1 calc R . .
C74 C 0.4539(16) 0.2508(19) -0.2571(14) 0.539(7) Uani 1 1 d U . .
H42 H 0.4126 0.2427 -0.2352 0.808 Uiso 1 1 calc R . .
H43 H 0.4809 0.2020 -0.2573 0.808 Uiso 1 1 calc R . .
H44 H 0.4398 0.2659 -0.2969 0.808 Uiso 1 1 calc R . .
C75 C 0.7300(11) 0.0293(13) 0.3844(7) 0.089(7) Uani 0.330(12) 1 d P B 2
H88 H 0.6998 0.0755 0.3854 0.134 Uiso 0.330(12) 1 calc PR B 2
H89 H 0.7731 0.0434 0.3667 0.134 Uiso 0.330(12) 1 calc PR B 2
H90 H 0.7407 0.0104 0.4240 0.134 Uiso 0.330(12) 1 calc PR B 2
C76 C 0.6233(10) -0.0457(15) 0.3795(7) 0.077(7) Uani 0.330(12) 1 d P B 2
H91 H 0.6010 0.0058 0.3826 0.116 Uiso 0.330(12) 1 calc PR B 2
H92 H 0.6333 -0.0675 0.4183 0.116 Uiso 0.330(12) 1 calc PR B 2
H93 H 0.5921 -0.0812 0.3570 0.116 Uiso 0.330(12) 1 calc PR B 2
C77 C 0.7255(11) -0.1084(12) 0.3408(8) 0.080(6) Uani 0.330(12) 1 d P B 2
H94 H 0.7355 -0.1332 0.3786 0.120 Uiso 0.330(12) 1 calc PR B 2
H95 H 0.7689 -0.0999 0.3219 0.120 Uiso 0.330(12) 1 calc PR B 2
H96 H 0.6950 -0.1427 0.3165 0.120 Uiso 0.330(12) 1 calc PR B 2
C78 C 1.0996(7) 0.2743(10) 0.0861(7) 0.084(5) Uani 0.389(12) 1 d PDU A 4
H97 H 1.1486 0.2883 0.0835 0.126 Uiso 0.389(12) 1 calc PR A 4
H98 H 1.0947 0.2170 0.0854 0.126 Uiso 0.389(12) 1 calc PR A 4
H99 H 1.0830 0.2950 0.1223 0.126 Uiso 0.389(12) 1 calc PR A 4
C79 C 1.0645(16) 0.3988(8) 0.0311(14) 0.171(9) Uani 0.389(12) 1 d PDU A 4
H100 H 1.0363 0.4185 -0.0025 0.256 Uiso 0.389(12) 1 calc PR A 4
H101 H 1.1133 0.4123 0.0269 0.256 Uiso 0.389(12) 1 calc PR A 4
H102 H 1.0487 0.4229 0.0664 0.256 Uiso 0.389(12) 1 calc PR A 4
C80 C 1.081(3) 0.272(2) -0.0222(8) 0.54(7) Uani 0.389(12) 1 d PDU A 4
H103 H 1.0539 0.2948 -0.0554 0.804 Uiso 0.389(12) 1 calc PR A 4
H104 H 1.0738 0.2155 -0.0212 0.804 Uiso 0.389(12) 1 calc PR A 4
H105 H 1.1303 0.2836 -0.0257 0.804 Uiso 0.389(12) 1 calc PR A 4

loop_
_atom_site_aniso_label
_atom_site_aniso_U_11
_atom_site_aniso_U_22
_atom_site_aniso_U_33
_atom_site_aniso_U_23
_atom_site_aniso_U_13
_atom_site_aniso_U_12
S1 0.0538(8) 0.1155(12) 0.0427(7) 0.0121(7) -0.0006(5) -0.0244(7)
S2 0.0675(9) 0.1124(12) 0.0409(7) 0.0028(7) -0.0063(6) -0.0281(8)
Si3 0.0654(10) 0.1332(17) 0.0745(11) 0.0086(11) 0.0069(8) 0.0215(10)
Si4 0.0563(9) 0.176(2) 0.0610(10) -0.0270(11) -0.0031(8) -0.0166(10)
Si5 0.0782(12) 0.154(2) 0.1003(15) -0.0651(14) 0.0355(10) -0.0315(12)
Si1 0.153(2) 0.353(6) 0.0535(13) 0.017(2) -0.0337(14) 0.054(3)
N2 0.069(3) 0.108(4) 0.034(2) 0.011(2) -0.0025(19) -0.032(2)
C1 0.049(3) 0.097(4) 0.038(3) 0.003(2) -0.003(2) -0.011(2)
C2 0.056(3) 0.081(4) 0.049(3) 0.000(3) 0.004(2) -0.016(2)
C3 0.058(3) 0.087(4) 0.046(3) 0.002(3) -0.001(2) -0.009(3)
C4 0.052(3) 0.088(4) 0.050(3) -0.001(3) 0.003(2) -0.021(3)
C5 0.058(3) 0.090(4) 0.042(3) 0.001(3) 0.002(2) -0.015(3)
N1 0.049(2) 0.109(4) 0.044(2) 0.009(2) -0.0021(18) -0.019(2)
C26 0.048(3) 0.120(5) 0.041(3) 0.006(3) -0.007(2) -0.018(3)
C27 0.048(3) 0.142(6) 0.034(3) -0.005(3) -0.002(2) -0.028(3)
C6 0.052(3) 0.101(4) 0.046(3) -0.008(3) -0.001(2) -0.022(3)
C7 0.068(3) 0.080(4) 0.045(3) -0.002(2) 0.005(2) -0.010(3)
C34 0.085(4) 0.116(5) 0.036(3) -0.007(3) 0.004(3) -0.041(4)
C28 0.053(3) 0.099(4) 0.036(2) 0.003(3) -0.004(2) -0.023(3)
C35 0.065(3) 0.141(6) 0.035(3) 0.003(3) 0.000(2) -0.037(3)
C36 0.075(4) 0.105(4) 0.036(3) -0.010(3) 0.007(2) -0.040(3)
C37 0.096(4) 0.103(5) 0.034(3) -0.003(3) 0.001(3) -0.040(4)
C8 0.053(3) 0.105(4) 0.057(3) 0.000(3) -0.007(2) -0.017(3)
C18 0.073(3) 0.091(4) 0.045(3) -0.001(3) -0.006(3) -0.005(3)
C38 0.121(6) 0.103(5) 0.046(3) -0.011(3) 0.012(3) -0.054(4)
C9 0.056(3) 0.109(5) 0.061(3) -0.006(3) -0.001(3) -0.015(3)
C10 0.059(3) 0.086(4) 0.047(3) 0.000(3) 0.011(2) -0.014(3)
C24 0.074(4) 0.100(4) 0.049(3) 0.000(3) -0.009(3) -0.005(3)
C39 0.074(4) 0.105(5) 0.034(3) -0.007(3) 0.000(2) -0.029(3)
C40 0.097(4) 0.090(4) 0.037(3) 0.004(3) 0.002(3) -0.025(3)
C19 0.065(3) 0.099(4) 0.046(3) -0.003(3) -0.008(2) -0.010(3)
C11 0.063(3) 0.098(4) 0.058(3) 0.006(3) 0.007(3) -0.019(3)
C29 0.044(3) 0.135(6) 0.037(3) 0.001(3) -0.003(2) -0.009(3)
C30 0.057(3) 0.134(5) 0.034(3) 0.009(3) -0.004(2) -0.029(3)
C31 0.060(4) 0.140(6) 0.045(3) -0.010(3) 0.000(3) -0.037(4)
C20 0.060(3) 0.098(4) 0.044(3) -0.004(3) -0.009(2) -0.006(3)
C12 0.059(3) 0.097(4) 0.049(3) 0.004(3) -0.006(2) -0.017(3)
C13 0.060(3) 0.106(5) 0.072(4) 0.002(3) 0.009(3) -0.008(3)
C14 0.078(4) 0.090(4) 0.047(3) 0.006(3) 0.009(3) -0.004(3)
C32 0.055(3) 0.154(7) 0.054(3) 0.007(4) -0.001(3) -0.003(4)
C22 0.062(3) 0.098(4) 0.052(3) -0.005(3) -0.006(3) 0.000(3)
C23 0.065(4) 0.110(5) 0.061(3) -0.011(3) -0.007(3) 0.000(3)
C21 0.073(3) 0.092(4) 0.043(3) -0.001(3) -0.007(2) -0.013(3)
C41 0.080(4) 0.188(8) 0.050(3) 0.006(4) 0.004(3) -0.066(5)
C42 0.100(4) 0.097(5) 0.044(3) -0.007(3) 0.001(3) -0.018(4)
C33 0.066(4) 0.149(6) 0.059(4) -0.034(4) 0.013(3) -0.041(4)
C25 0.090(5) 0.148(6) 0.056(4) 0.007(4) -0.017(3) 0.005(4)
C43 0.093(4) 0.142(6) 0.045(3) -0.001(4) 0.002(3) -0.066(4)
C15 0.062(4) 0.157(7) 0.114(6) 0.019(5) 0.024(4) 0.000(4)
C44 0.108(5) 0.093(5) 0.057(3) -0.003(3) 0.003(3) -0.030(4)
C45 0.067(4) 0.174(7) 0.045(3) 0.008(4) 0.001(3) -0.044(4)
C57 0.135(6) 0.091(5) 0.066(4) 0.004(4) 0.006(4) -0.020(4)
C49 0.067(3) 0.104(5) 0.065(4) -0.005(3) -0.008(3) -0.010(3)
C16 0.053(4) 0.295(13) 0.101(6) -0.004(7) -0.005(4) -0.039(6)
C46 0.065(4) 0.309(14) 0.107(6) -0.066(8) 0.032(4) -0.053(6)
C47 0.114(6) 0.167(8) 0.097(6) -0.018(5) 0.008(5) 0.058(6)
C17 0.099(5) 0.134(7) 0.115(6) 0.005(5) 0.027(5) 0.017(5)
C58 0.084(7) 0.161(10) 0.173(10) 0.076(8) 0.011(7) -0.030(7)
C59 0.109(5) 0.190(7) 0.103(5) 0.017(5) 0.004(4) -0.076(5)
C51 0.151(8) 0.177(9) 0.115(7) 0.002(6) 0.031(6) 0.062(7)
C52 0.098(5) 0.106(5) 0.098(5) 0.015(4) 0.005(4) 0.025(4)
C60 0.281(16) 0.266(16) 0.241(14) 0.198(13) -0.165(13) -0.157(14)
C48 0.202(11) 0.178(11) 0.47(3) -0.205(14) 0.241(15) -0.091(9)
C53 0.130(7) 0.155(8) 0.131(7) 0.055(6) -0.063(6) -0.019(6)
C54 0.241(13) 0.353(18) 0.062(5) 0.000(7) -0.014(6) -0.223(14)
C61 0.128(8) 0.186(9) 0.139(8) 0.001(8) 0.002(7) -0.051(7)
C62 0.069(6) 0.147(10) 0.066(6) 0.004(6) 0.016(5) -0.066(7)
C63 0.208(11) 0.144(8) 0.117(7) -0.030(6) -0.027(7) 0.067(8)
C55 0.099(6) 0.39(2) 0.183(11) -0.172(13) -0.034(7) 0.102(9)
C64 0.312(17) 0.111(7) 0.200(12) 0.071(8) 0.138(12) 0.018(9)
C66 0.119(9) 0.064(6) 0.069(6) -0.001(4) 0.017(5) -0.007(5)
C67 0.088(8) 0.101(8) 0.055(5) -0.004(5) 0.013(5) 0.016(6)
C68 0.080(6) 0.135(10) 0.053(5) 0.025(5) 0.005(4) 0.023(6)
C72 0.280(14) 0.220(11) 0.053(4) 0.014(6) 0.009(6) -0.131(11)
C73 0.255(16) 0.209(14) 0.206(14) 0.055(11) -0.107(13) 0.009(12)
C74 0.528(9) 0.601(10) 0.486(14) -0.009(10) 0.013(10) -0.507
C75 0.101(16) 0.125(17) 0.040(9) 0.012(10) -0.009(9) -0.029(12)
C76 0.075(12) 0.113(17) 0.046(10) 0.044(10) 0.014(8) 0.019(11)
C77 0.085(15) 0.079(13) 0.075(12) 0.024(10) 0.002(10) 0.023(11)
C78 0.057(7) 0.090(8) 0.104(8) 0.017(7) -0.001(6) -0.011(6)
C79 0.154(12) 0.191(12) 0.166(12) 0.012(10) -0.006(9) -0.018(10)
C80 0.53(7) 0.54(7) 0.53(7) -0.003(12) 0.034(12) 0.000(12)

loop_
_atom_type_symbol
_atom_type_description
_atom_type_scat_dispersion_real
_atom_type_scat_dispersion_imag
_atom_type_scat_source
C C 0.0181 0.0091 'International Tables Vol C Tables 4.2.6.8 and 6.1.1.4'
H H 0.0000 0.0000 'International Tables Vol C Tables 4.2.6.8 and 6.1.1.4'
N N 0.0311 0.0180 'International Tables Vol C Tables 4.2.6.8 and 6.1.1.4'
S S 0.3331 0.5567 'International Tables Vol C Tables 4.2.6.8 and 6.1.1.4'
Si Si 0.2541 0.3302 'International Tables Vol C Tables 4.2.6.8 and 6.1.1.4'

loop_
_geom_angle_atom_site_label_1
_geom_angle_atom_site_label_2
_geom_angle_atom_site_label_3
_geom_angle
C28 S1 C30 93.6(3)
C21 S2 C19 93.3(3)
C52 Si3 C53 110.2(4)
C52 Si3 C51 109.0(5)
C53 Si3 C51 110.1(5)
C52 Si3 C32 108.7(3)
C53 Si3 C32 107.0(4)
C51 Si3 C32 111.8(4)
C54 Si4 C23 107.4(4)
C54 Si4 C49 110.8(4)
C23 Si4 C49 108.0(3)
C54 Si4 C55 113.2(8)
C23 Si4 C55 105.3(4)
C49 Si4 C55 111.8(5)
C47 Si5 C48 116.7(8)
C47 Si5 C33 107.3(3)
C48 Si5 C33 105.6(5)
C47 Si5 C46 109.6(4)
C48 Si5 C46 107.7(6)
C33 Si5 C46 109.7(5)
C74 Si1 C72 109.0(12)
C74 Si1 C25 111.9(11)
C72 Si1 C25 111.3(4)
C74 Si1 C73 125.9(14)
C72 Si1 C73 92.9(7)
C25 Si1 C73 104.2(5)
C39 N2 C36 109.0(4)
C39 N2 H84 125.5
C36 N2 H84 125.5
C3 C1 C5 116.9(4)
C3 C1 C28 121.6(4)
C5 C1 C28 121.3(4)
C10 C2 C5 119.8(5)
C10 C2 C4 134.0(5)
C5 C2 C4 105.8(4)
C1 C3 C7 122.8(5)
C1 C3 H1 118.6
C7 C3 H1 118.6
C6 C4 C11 119.4(5)
C6 C4 C2 106.5(4)
C11 C4 C2 134.0(5)
N1 C5 C2 109.2(4)
N1 C5 C1 129.6(4)
C2 C5 C1 121.1(5)
C6 N1 C5 109.0(4)
C6 N1 H85 125.5
C5 N1 H85 125.5
C28 C26 C29 125.9(5)
C28 C26 C27 112.5(6)
C29 C26 C27 121.5(6)
C30 C27 C31 126.3(5)
C30 C27 C26 113.5(5)
C31 C27 C26 120.2(6)
N1 C6 C4 109.4(5)
N1 C6 C12 128.7(5)
C4 C6 C12 121.8(5)
C10 C7 C3 118.3(5)
C10 C7 C14 120.8(5)
C3 C7 C14 120.9(5)
C43 C34 C36 118.5(6)
C43 C34 C37 134.7(6)
C36 C34 C37 106.7(5)
C26 C28 C1 130.4(5)
C26 C28 S1 110.4(4)
C1 C28 S1 119.2(4)
C36 C35 C45 115.9(6)
C36 C35 C30 121.7(5)
C45 C35 C30 122.3(6)
C35 C36 N2 129.3(5)
C35 C36 C34 122.3(5)
N2 C36 C34 108.0(5)
C38 C37 C39 119.0(6)
C38 C37 C34 134.6(6)
C39 C37 C34 106.4(5)
C12 C8 C9 124.5(5)
C12 C8 H2 117.8
C9 C8 H2 117.8
C21 C18 C24 124.2(5)
C21 C18 C20 113.0(5)
C24 C18 C20 122.7(5)
C44 C38 C37 121.2(6)
C44 C38 H3 119.4
C37 C38 H3 119.4
C11 C9 C8 118.9(5)
C11 C9 C13 121.7(5)
C8 C9 C13 119.4(5)
C2 C10 C7 121.1(5)
C2 C10 H4 119.4
C7 C10 H4 119.4
C25 C24 C18 177.6(7)
N2 C39 C40 128.5(5)
N2 C39 C37 109.8(5)
C40 C39 C37 121.6(6)
C39 C40 C42 116.8(5)
C39 C40 C21 121.5(5)
C42 C40 C21 121.7(6)
C20 C19 C12 131.2(5)
C20 C19 S2 109.7(4)
C12 C19 S2 119.1(4)
C9 C11 C4 119.9(5)
C9 C11 H5 120.0
C4 C11 H5 120.0
C32 C29 C26 177.5(6)
C27 C30 C35 132.0(6)
C27 C30 S1 109.8(4)
C35 C30 S1 117.9(5)
C33 C31 C27 172.5(6)
C19 C20 C22 124.7(5)
C19 C20 C18 113.4(5)
C22 C20 C18 121.9(5)
C8 C12 C6 115.4(5)
C8 C12 C19 123.8(5)
C6 C12 C19 120.8(5)
C16 C13 C15 108.7(6)
C16 C13 C17 111.4(7)
C15 C13 C17 108.2(6)
C16 C13 C9 109.7(5)
C15 C13 C9 112.3(5)
C17 C13 C9 106.6(5)
C77 C14 C67 137.9(10)
C77 C14 C7 107.8(9)
C67 C14 C7 113.8(6)
C77 C14 C75 120.0(13)
C67 C14 C75 54.9(9)
C7 C14 C75 104.2(8)
C77 C14 C76 112.0(13)
C67 C14 C76 47.4(9)
C7 C14 C76 110.2(7)
C75 C14 C76 102.1(13)
C77 C14 C66 48.1(9)
C67 C14 C66 109.9(7)
C7 C14 C66 109.0(5)
C75 C14 C66 146.8(9)
C76 C14 C66 67.0(10)
C77 C14 C68 58.8(10)
C67 C14 C68 107.3(7)
C7 C14 C68 113.6(5)
C75 C14 C68 62.2(10)
C76 C14 C68 135.9(8)
C66 C14 C68 102.8(7)
C29 C32 Si3 174.8(6)
C23 C22 C20 174.4(7)
C22 C23 Si4 175.6(6)
C18 C21 C40 129.3(5)
C18 C21 S2 110.6(4)
C40 C21 S2 120.0(4)
C43 C41 C45 117.7(6)
C43 C41 C59 122.7(6)
C45 C41 C59 119.5(7)
C44 C42 C40 123.2(7)
C44 C42 H6 118.4
C40 C42 H6 118.4
C31 C33 Si5 173.1(7)
C24 C25 Si1 178.1(8)
C41 C43 C34 121.1(6)
C41 C43 H7 119.5
C34 C43 H7 119.5
C13 C15 H48 109.5
C13 C15 H49 109.5
H48 C15 H49 109.5
C13 C15 H50 109.5
H48 C15 H50 109.5
H49 C15 H50 109.5
C38 C44 C42 118.2(6)
C38 C44 C57 120.1(6)
C42 C44 C57 121.5(7)
C35 C45 C41 124.4(7)
C35 C45 H8 117.8
C41 C45 H8 117.8
C60 C57 C64 103.7(10)
C60 C57 C63 116.1(11)
C64 C57 C63 104.9(9)
C60 C57 C44 110.3(7)
C64 C57 C44 113.3(8)
C63 C57 C44 108.5(6)
Si4 C49 H9 109.5
Si4 C49 H10 109.5
H9 C49 H10 109.5
Si4 C49 H11 109.5
H9 C49 H11 109.5
H10 C49 H11 109.5
C13 C16 H51 109.5
C13 C16 H52 109.5
H51 C16 H52 109.5
C13 C16 H53 109.5
H51 C16 H53 109.5
H52 C16 H53 109.5
Si5 C46 H12 109.5
Si5 C46 H13 109.5
H12 C46 H13 109.5
Si5 C46 H14 109.5
H12 C46 H14 109.5
H13 C46 H14 109.5
Si5 C47 H15 109.5
Si5 C47 H16 109.5
H15 C47 H16 109.5
Si5 C47 H17 109.5
H15 C47 H17 109.5
H16 C47 H17 109.5
C13 C17 H54 109.5
C13 C17 H55 109.5
H54 C17 H55 109.5
C13 C17 H56 109.5
H54 C17 H56 109.5
H55 C17 H56 109.5
C59 C58 H57 109.5
C59 C58 H58 109.5
H57 C58 H58 109.5
C59 C58 H59 109.5
H57 C58 H59 109.5
H58 C58 H59 109.5
C62 C59 C78 126.9(8)
C62 C59 C41 114.4(7)
C78 C59 C41 117.9(8)
C62 C59 C79 41.0(12)
C78 C59 C79 112.8(9)
C41 C59 C79 106.1(14)
C62 C59 C58 108.4(7)
C78 C59 C58 63.8(9)
C41 C59 C58 107.6(8)
C79 C59 C58 142.6(15)
C62 C59 C61 109.6(7)
C78 C59 C61 48.4(8)
C41 C59 C61 104.7(8)
C79 C59 C61 73.8(11)
C58 C59 C61 112.2(8)
C62 C59 C80 67.9(16)
C78 C59 C80 108.7(10)
C41 C59 C80 102(2)
C79 C59 C80 108.8(10)
C58 C59 C80 48.2(12)
C61 C59 C80 151(2)
Si3 C51 H18 109.5
Si3 C51 H19 109.5
H18 C51 H19 109.5
Si3 C51 H20 109.5
H18 C51 H20 109.5
H19 C51 H20 109.5
Si3 C52 H21 109.5
Si3 C52 H22 109.5
H21 C52 H22 109.5
Si3 C52 H23 109.5
H21 C52 H23 109.5
H22 C52 H23 109.5
C57 C60 H60 109.5
C57 C60 H61 109.5
H60 C60 H61 109.5
C57 C60 H62 109.5
H60 C60 H62 109.5
H61 C60 H62 109.5
Si5 C48 H24 109.5
Si5 C48 H25 109.5
H24 C48 H25 109.5
Si5 C48 H26 109.5
H24 C48 H26 109.5
H25 C48 H26 109.5
Si3 C53 H27 109.5
Si3 C53 H28 109.5
H27 C53 H28 109.5
Si3 C53 H29 109.5
H27 C53 H29 109.5
H28 C53 H29 109.5
Si4 C54 H30 109.5
Si4 C54 H31 109.5
H30 C54 H31 109.5
Si4 C54 H32 109.5
H30 C54 H32 109.5
H31 C54 H32 109.5
C59 C61 H63 109.5
C59 C61 H64 109.5
H63 C61 H64 109.5
C59 C61 H65 109.5
H63 C61 H65 109.5
H64 C61 H65 109.5
C59 C62 H66 109.5
C59 C62 H67 109.5
H66 C62 H67 109.5
C59 C62 H68 109.5
H66 C62 H68 109.5
H67 C62 H68 109.5
C57 C63 H69 109.5
C57 C63 H70 109.5
H69 C63 H70 109.5
C57 C63 H71 109.5
H69 C63 H71 109.5
H70 C63 H71 109.5
Si4 C55 H33 109.5
Si4 C55 H34 109.5
H33 C55 H34 109.5
Si4 C55 H35 109.5
H33 C55 H35 109.5
H34 C55 H35 109.5
C57 C64 H72 109.5
C57 C64 H73 109.5
H72 C64 H73 109.5
C57 C64 H74 109.5
H72 C64 H74 109.5
H73 C64 H74 109.5
C14 C66 H75 109.5
C14 C66 H76 109.5
H75 C66 H76 109.5
C14 C66 H77 109.5
H75 C66 H77 109.5
H76 C66 H77 109.5
C14 C67 H78 109.5
C14 C67 H79 109.5
H78 C67 H79 109.5
C14 C67 H80 109.5
H78 C67 H80 109.5
H79 C67 H80 109.5
C14 C68 H81 109.5
C14 C68 H82 109.5
H81 C68 H82 109.5
C14 C68 H83 109.5
H81 C68 H83 109.5
H82 C68 H83 109.5
Si1 C72 H36 109.5
Si1 C72 H37 109.5
H36 C72 H37 109.5
Si1 C72 H38 109.5
H36 C72 H38 109.5
H37 C72 H38 109.5
Si1 C73 H39 109.5
Si1 C73 H40 109.5
H39 C73 H40 109.5
Si1 C73 H41 109.5
H39 C73 H41 109.5
H40 C73 H41 109.5
Si1 C74 H42 109.5
Si1 C74 H43 109.5
H42 C74 H43 109.5
Si1 C74 H44 109.5
H42 C74 H44 109.5
H43 C74 H44 109.5
C14 C75 H88 109.5
C14 C75 H89 109.5
H88 C75 H89 109.5
C14 C75 H90 109.5
H88 C75 H90 109.5
H89 C75 H90 109.5
C14 C76 H91 109.5
C14 C76 H92 109.5
H91 C76 H92 109.5
C14 C76 H93 109.5
H91 C76 H93 109.5
H92 C76 H93 109.5
C14 C77 H94 109.5
C14 C77 H95 109.5
H94 C77 H95 109.5
C14 C77 H96 109.5
H94 C77 H96 109.5
H95 C77 H96 109.5
C59 C78 H97 109.5
C59 C78 H98 109.5
H97 C78 H98 109.5
C59 C78 H99 109.5
H97 C78 H99 109.5
H98 C78 H99 109.5
C59 C79 H100 109.5
C59 C79 H101 109.5
H100 C79 H101 109.5
C59 C79 H102 109.5
H100 C79 H102 109.5
H101 C79 H102 109.5
C59 C80 H103 109.5
C59 C80 H104 109.5
H103 C80 H104 109.5
C59 C80 H105 109.5
H103 C80 H105 109.5
H104 C80 H105 109.5

loop_
_geom_bond_atom_site_label_1
_geom_bond_atom_site_label_2
_geom_bond_distance
S1 C28 1.726(6)
S1 C30 1.737(6)
S2 C21 1.729(5)
S2 C19 1.742(5)
Si3 C52 1.798(8)
Si3 C53 1.830(8)
Si3 C51 1.845(9)
Si3 C32 1.874(9)
Si4 C54 1.822(11)
Si4 C23 1.837(6)
Si4 C49 1.848(6)
Si4 C55 1.851(11)
Si5 C47 1.823(8)
Si5 C48 1.825(10)
Si5 C33 1.844(8)
Si5 C46 1.845(9)
Si1 C74 1.715(19)
Si1 C72 1.809(12)
Si1 C25 1.840(7)
Si1 C73 2.070(15)
N2 C39 1.361(8)
N2 C36 1.398(7)
N2 H84 0.8800
C1 C3 1.395(7)
C1 C5 1.411(7)
C1 C28 1.472(7)
C2 C10 1.379(7)
C2 C5 1.406(7)
C2 C4 1.459(7)
C3 C7 1.405(7)
C3 H1 0.9500
C4 C6 1.397(7)
C4 C11 1.409(7)
C5 N1 1.379(6)
N1 C6 1.372(6)
N1 H85 0.8800
C26 C28 1.374(8)
C26 C29 1.424(10)
C26 C27 1.453(7)
C27 C30 1.364(9)
C27 C31 1.446(9)
C6 C12 1.430(8)
C7 C10 1.389(7)
C7 C14 1.527(7)
C34 C43 1.391(8)
C34 C36 1.424(8)
C34 C37 1.436(9)
C35 C36 1.382(9)
C35 C45 1.393(8)
C35 C30 1.477(8)
C37 C38 1.398(9)
C37 C39 1.415(8)
C8 C12 1.376(7)
C8 C9 1.395(8)
C8 H2 0.9500
C18 C21 1.371(7)
C18 C24 1.428(7)
C18 C20 1.442(8)
C38 C44 1.397(10)
C38 H3 0.9500
C9 C11 1.382(8)
C9 C13 1.547(8)
C10 H4 0.9500
C24 C25 1.188(8)
C39 C40 1.405(8)
C40 C42 1.408(8)
C40 C21 1.469(8)
C19 C20 1.376(7)
C19 C12 1.461(8)
C11 H5 0.9500
C29 C32 1.194(9)
C31 C33 1.201(9)
C20 C22 1.427(7)
C13 C16 1.521(9)
C13 C15 1.539(9)
C13 C17 1.541(10)
C14 C77 1.399(19)
C14 C67 1.453(10)
C14 C75 1.55(2)
C14 C76 1.567(17)
C14 C66 1.586(11)
C14 C68 1.612(11)
C22 C23 1.190(7)
C41 C43 1.385(11)
C41 C45 1.397(9)
C41 C59 1.507(10)
C42 C44 1.397(9)
C42 H6 0.9500
C43 H7 0.9500
C15 H48 0.9800
C15 H49 0.9800
C15 H50 0.9800
C44 C57 1.509(10)
C45 H8 0.9500
C57 C60 1.463(12)
C57 C64 1.457(12)
C57 C63 1.511(11)
C49 H9 0.9800
C49 H10 0.9800
C49 H11 0.9800
C16 H51 0.9800
C16 H52 0.9800
C16 H53 0.9800
C46 H12 0.9800
C46 H13 0.9800
C46 H14 0.9800
C47 H15 0.9800
C47 H16 0.9800
C47 H17 0.9800
C17 H54 0.9800
C17 H55 0.9800
C17 H56 0.9800
C58 C59 1.526(9)
C58 H57 0.9800
C58 H58 0.9800
C58 H59 0.9800
C59 C62 1.516(8)
C59 C78 1.528(9)
C59 C79 1.525(10)
C59 C61 1.549(9)
C59 C80 1.559(11)
C51 H18 0.9800
C51 H19 0.9800
C51 H20 0.9800
C52 H21 0.9800
C52 H22 0.9800
C52 H23 0.9800
C60 H60 0.9800
C60 H61 0.9800
C60 H62 0.9800
C48 H24 0.9800
C48 H25 0.9800
C48 H26 0.9800
C53 H27 0.9800
C53 H28 0.9800
C53 H29 0.9800
C54 H30 0.9800
C54 H31 0.9800
C54 H32 0.9800
C61 H63 0.9800
C61 H64 0.9800
C61 H65 0.9800
C62 H66 0.9800
C62 H67 0.9800
C62 H68 0.9800
C63 H69 0.9800
C63 H70 0.9800
C63 H71 0.9800
C55 H33 0.9800
C55 H34 0.9800
C55 H35 0.9800
C64 H72 0.9800
C64 H73 0.9800
C64 H74 0.9800
C66 H75 0.9800
C66 H76 0.9800
C66 H77 0.9800
C67 H78 0.9800
C67 H79 0.9800
C67 H80 0.9800
C68 H81 0.9800
C68 H82 0.9800
C68 H83 0.9800
C72 H36 0.9800
C72 H37 0.9800
C72 H38 0.9800
C73 H39 0.9800
C73 H40 0.9800
C73 H41 0.9800
C74 H42 0.9800
C74 H43 0.9800
C74 H44 0.9800
C75 H88 0.9800
C75 H89 0.9800
C75 H90 0.9800
C76 H91 0.9800
C76 H92 0.9800
C76 H93 0.9800
C77 H94 0.9800
C77 H95 0.9800
C77 H96 0.9800
C78 H97 0.9800
C78 H98 0.9800
C78 H99 0.9800
C79 H100 0.9800
C79 H101 0.9800
C79 H102 0.9800
C80 H103 0.9800
C80 H104 0.9800
C80 H105 0.9800

loop_
_geom_hbond_atom_site_label_D
_geom_hbond_atom_site_label_H
_geom_hbond_atom_site_label_A
_geom_hbond_distance_DH
_geom_hbond_distance_HA
_geom_hbond_distance_DA
_geom_hbond_angle_DHA
N2 H84 S1 0.88 2.46 2.971(4) 117.7
N2 H84 S2 0.88 2.58 3.092(5) 117.8
N1 H85 S1 0.88 2.54 3.041(4) 116.7
N1 H85 S2 0.88 2.62 3.078(5) 113.6

loop_
_geom_torsion_atom_site_label_1
_geom_torsion_atom_site_label_2
_geom_torsion_atom_site_label_3
_geom_torsion_atom_site_label_4
_geom_torsion
C5 C1 C3 C7 0.0(8)
C28 C1 C3 C7 174.7(5)
C10 C2 C4 C6 171.6(6)
C5 C2 C4 C6 -1.3(6)
C10 C2 C4 C11 -4.1(11)
C5 C2 C4 C11 -177.0(6)
C10 C2 C5 N1 -174.9(5)
C4 C2 C5 N1 -0.8(6)
C10 C2 C5 C1 0.9(8)
C4 C2 C5 C1 175.0(5)
C3 C1 C5 N1 174.0(5)
C28 C1 C5 N1 -0.8(9)
C3 C1 C5 C2 -0.9(8)
C28 C1 C5 C2 -175.6(5)
C2 C5 N1 C6 2.7(6)
C1 C5 N1 C6 -172.6(6)
C28 C26 C27 C30 -2.1(7)
C29 C26 C27 C30 175.1(5)
C28 C26 C27 C31 179.5(5)
C29 C26 C27 C31 -3.3(7)
C5 N1 C6 C4 -3.5(6)
C5 N1 C6 C12 171.7(5)
C11 C4 C6 N1 179.4(5)
C2 C4 C6 N1 2.9(6)
C11 C4 C6 C12 3.7(8)
C2 C4 C6 C12 -172.7(5)
C1 C3 C7 C10 0.9(8)
C1 C3 C7 C14 -178.2(5)
C29 C26 C28 C1 3.1(9)
C27 C26 C28 C1 -179.9(5)
C29 C26 C28 S1 -178.1(4)
C27 C26 C28 S1 -1.1(5)
C3 C1 C28 C26 41.3(8)
C5 C1 C28 C26 -144.3(6)
C3 C1 C28 S1 -137.4(5)
C5 C1 C28 S1 37.1(7)
C30 S1 C28 C26 3.0(4)
C30 S1 C28 C1 -178.1(4)
C45 C35 C36 N2 -175.6(6)
C30 C35 C36 N2 1.4(10)
C45 C35 C36 C34 -3.2(9)
C30 C35 C36 C34 173.7(5)
C39 N2 C36 C35 172.7(6)
C39 N2 C36 C34 -0.5(6)
C43 C34 C36 C35 4.8(9)
C37 C34 C36 C35 -173.2(5)
C43 C34 C36 N2 178.6(5)
C37 C34 C36 N2 0.6(6)
C43 C34 C37 C38 1.3(12)
C36 C34 C37 C38 178.9(6)
C43 C34 C37 C39 -178.0(6)
C36 C34 C37 C39 -0.4(6)
C39 C37 C38 C44 1.0(9)
C34 C37 C38 C44 -178.2(6)
C12 C8 C9 C11 0.1(9)
C12 C8 C9 C13 176.3(6)
C5 C2 C10 C7 0.1(8)
C4 C2 C10 C7 -172.0(6)
C3 C7 C10 C2 -1.0(8)
C14 C7 C10 C2 178.2(5)
C21 C18 C24 C25 166(19)
C20 C18 C24 C25 -10(20)
C36 N2 C39 C40 -176.4(5)
C36 N2 C39 C37 0.2(6)
C38 C37 C39 N2 -179.3(5)
C34 C37 C39 N2 0.2(6)
C38 C37 C39 C40 -2.4(8)
C34 C37 C39 C40 177.1(5)
N2 C39 C40 C42 177.6(5)
C37 C39 C40 C42 1.4(8)
N2 C39 C40 C21 0.6(9)
C37 C39 C40 C21 -175.7(5)
C21 S2 C19 C20 -3.2(5)
C21 S2 C19 C12 177.3(5)
C8 C9 C11 C4 -2.0(9)
C13 C9 C11 C4 -178.2(5)
C6 C4 C11 C9 0.1(8)
C2 C4 C11 C9 175.4(6)
C28 C26 C29 C32 -146(14)
C27 C26 C29 C32 38(14)
C31 C27 C30 C35 -3.2(10)
C26 C27 C30 C35 178.6(5)
C31 C27 C30 S1 -177.5(4)
C26 C27 C30 S1 4.3(6)
C36 C35 C30 C27 151.2(6)
C45 C35 C30 C27 -32.0(10)
C36 C35 C30 S1 -34.8(7)
C45 C35 C30 S1 141.9(6)
C28 S1 C30 C27 -4.2(4)
C28 S1 C30 C35 -179.4(4)
C30 C27 C31 C33 143(5)
C26 C27 C31 C33 -39(5)
C12 C19 C20 C22 1.5(11)
S2 C19 C20 C22 -177.9(5)
C12 C19 C20 C18 -177.0(6)
S2 C19 C20 C18 3.5(7)
C21 C18 C20 C19 -2.0(8)
C24 C18 C20 C19 174.6(6)
C21 C18 C20 C22 179.3(6)
C24 C18 C20 C22 -4.0(10)
C9 C8 C12 C6 3.5(9)
C9 C8 C12 C19 -174.3(6)
N1 C6 C12 C8 179.9(5)
C4 C6 C12 C8 -5.4(8)
N1 C6 C12 C19 -2.3(9)
C4 C6 C12 C19 172.5(5)
C20 C19 C12 C8 -42.4(10)
S2 C19 C12 C8 137.0(5)
C20 C19 C12 C6 139.9(7)
S2 C19 C12 C6 -40.7(8)
C11 C9 C13 C16 -129.3(7)
C8 C9 C13 C16 54.5(9)
C11 C9 C13 C15 -8.4(9)
C8 C9 C13 C15 175.5(6)
C11 C9 C13 C17 109.9(7)
C8 C9 C13 C17 -66.2(7)
C10 C7 C14 C77 121.3(12)
C3 C7 C14 C77 -59.5(12)
C10 C7 C14 C67 -52.5(9)
C3 C7 C14 C67 126.6(8)
C10 C7 C14 C75 -110.1(11)
C3 C7 C14 C75 69.0(11)
C10 C7 C14 C76 -1.2(13)
C3 C7 C14 C76 177.9(11)
C10 C7 C14 C66 70.5(8)
C3 C7 C14 C66 -110.4(7)
C10 C7 C14 C68 -175.6(7)
C3 C7 C14 C68 3.5(9)
C26 C29 C32 Si3 88(16)
C52 Si3 C32 C29 70(6)
C53 Si3 C32 C29 -49(6)
C51 Si3 C32 C29 -170(6)
C19 C20 C22 C23 150(6)
C18 C20 C22 C23 -31(7)
C20 C22 C23 Si4 12(13)
C54 Si4 C23 C22 172(8)
C49 Si4 C23 C22 52(8)
C55 Si4 C23 C22 -67(8)
C24 C18 C21 C40 -0.6(11)
C20 C18 C21 C40 176.0(6)
C24 C18 C21 S2 -177.1(5)
C20 C18 C21 S2 -0.5(7)
C39 C40 C21 C18 -135.3(7)
C42 C40 C21 C18 47.8(10)
C39 C40 C21 S2 40.8(8)
C42 C40 C21 S2 -136.0(5)
C19 S2 C21 C18 2.1(5)
C19 S2 C21 C40 -174.7(5)
C39 C40 C42 C44 1.0(8)
C21 C40 C42 C44 178.0(5)
C27 C31 C33 Si5 48(8)
C47 Si5 C33 C31 -83(4)
C48 Si5 C33 C31 42(4)
C46 Si5 C33 C31 158(4)
C18 C24 C25 Si1 163(14)
C74 Si1 C25 C24 179(100)
C72 Si1 C25 C24 57(23)
C73 Si1 C25 C24 -42(23)
C45 C41 C43 C34 -0.7(10)
C59 C41 C43 C34 -176.9(7)
C36 C34 C43 C41 -2.7(9)
C37 C34 C43 C41 174.6(7)
C37 C38 C44 C42 1.2(9)
C37 C38 C44 C57 175.7(6)
C40 C42 C44 C38 -2.3(9)
C40 C42 C44 C57 -176.7(5)
C36 C35 C45 C41 -0.4(10)
C30 C35 C45 C41 -177.4(7)
C43 C41 C45 C35 2.4(11)
C59 C41 C45 C35 178.7(7)
C38 C44 C57 C60 147.4(11)
C42 C44 C57 C60 -38.3(12)
C38 C44 C57 C64 31.6(10)
C42 C44 C57 C64 -154.1(9)
C38 C44 C57 C63 -84.4(9)
C42 C44 C57 C63 89.9(9)
C43 C41 C59 C62 -10.2(11)
C45 C41 C59 C62 173.7(8)
C43 C41 C59 C78 160.2(10)
C45 C41 C59 C78 -16.0(14)
C43 C41 C59 C79 32.8(15)
C45 C41 C59 C79 -143.4(14)
C43 C41 C59 C58 -130.6(9)
C45 C41 C59 C58 53.2(10)
C43 C41 C59 C61 109.8(9)
C45 C41 C59 C61 -66.3(11)
C43 C41 C59 C80 -81.0(15)
C45 C41 C59 C80 102.8(15)

loop_
_platon_squeeze_void_nr
_platon_squeeze_void_average_x
_platon_squeeze_void_average_y
_platon_squeeze_void_average_z
_platon_squeeze_void_volume
_platon_squeeze_void_count_electrons
_platon_squeeze_void_content
1 0.240 0.000 1.000 1060 255 ' '
